data_4308302
loop_
_publ_author_name
'Adam K. Stover'
'Jesse R. Gutnick'
'Amy Narducci Sarjeant'
'Alexander J. Norquist'

_publ_section_title
;
[Mo16O53F2]12-: a New Polyoxofluoromolybdate Anion
;
_journal_name_full 'Inorganic Chemistry'
_journal_page_first 4389
_journal_page_last 4391
_journal_paper_doi 10.1021/ic7004997
_journal_volume 46
_journal_year 2007
_chemical_compound_source
;
?
;
_chemical_formula_moiety ' C18 H40 Mo8 N6 O26 '
_chemical_formula_sum 'C18 H40 Mo8 N6 O26'
_chemical_formula_weight 1524.06
_chemical_name_systematic
; 
? 
;
_space_group_IT_number 2
_symmetry_cell_setting triclinic
_symmetry_space_group_name_Hall '-P 1'
_symmetry_space_group_name_H-M 'P -1'
_atom_sites_solution_hydrogens geom
_atom_sites_solution_primary direct
_audit_creation_date 06-21-02
_audit_creation_method CRYSTALS_ver_12-03-99
_cell_angle_alpha 101.369(7)
_cell_angle_beta 102.8633(17)
_cell_angle_gamma 100.601(7)
_cell_formula_units_Z 2
_cell_length_a 10.1506(9)
_cell_length_b 10.8733(9)
_cell_length_c 18.2157(14)
_cell_measurement_reflns_used 7623
_cell_measurement_temperature 110
_cell_measurement_theta_max 9.88732
_cell_measurement_theta_min 0.65464
_cell_volume 1866.2(3)
_computing_cell_refinement 'CrysAlis RED '
_computing_data_collection 'CrysAlis CCD (Oxford Diffraction, 2004)'
_computing_data_reduction 'CrysAlis RED (Oxford Diffraction, 2004)'
_computing_molecular_graphics
; 
 CAMERON (Watkin et al 1996) 
;
_computing_publication_material
; 
 CRYSTALS (Watkin et al 2003) 
;
_computing_structure_refinement
; 
 CRYSTALS (Watkin et al 2003) 
;
_computing_structure_solution 'SIR92 (Altomare et al., 1994)'
_diffrn_ambient_temperature 110
_diffrn_measured_fraction_theta_full 0.944
_diffrn_measured_fraction_theta_max 0.808
_diffrn_measurement_device_type
; 
CrysAlis CCD
;
_diffrn_measurement_method \w
_diffrn_radiation_monochromator graphite
_diffrn_radiation_type 'Mo K\a'
_diffrn_radiation_wavelength 0.71070
_diffrn_reflns_av_R_equivalents 0.04
_diffrn_reflns_limit_h_max 13
_diffrn_reflns_limit_h_min -15
_diffrn_reflns_limit_k_max 16
_diffrn_reflns_limit_k_min -16
_diffrn_reflns_limit_l_max 28
_diffrn_reflns_limit_l_min -27
_diffrn_reflns_number 22166
_diffrn_reflns_theta_full 25.370
_diffrn_reflns_theta_max 33.826
_diffrn_reflns_theta_min 3.932
_diffrn_standards_decay_% 0.00
_diffrn_standards_interval_count 0
_diffrn_standards_interval_time 0
_diffrn_standards_number 0
_exptl_absorpt_coefficient_mu 2.700
_exptl_absorpt_correction_T_max 0.87
_exptl_absorpt_correction_T_min 0.73
_exptl_absorpt_correction_type analytical
_exptl_absorpt_process_details
;
Multifaceted crystal model (Clark & Reid 1995)
;
_exptl_crystal_colour ' colorless '
_exptl_crystal_density_diffrn 2.712
_exptl_crystal_description ' block '
_exptl_crystal_F_000 1468
_exptl_crystal_size_max 0.14
_exptl_crystal_size_mid 0.10
_exptl_crystal_size_min 0.05
_refine_diff_density_max 2.99
_refine_diff_density_min -1.97
_refine_ls_extinction_method None
_refine_ls_goodness_of_fit_ref 0.9357
_refine_ls_hydrogen_treatment noref
_refine_ls_matrix_type full
_refine_ls_number_parameters 523
_refine_ls_number_reflns 7128
_refine_ls_number_restraints 0
_refine_ls_R_factor_all 0.0560
_refine_ls_R_factor_gt 0.0365
_refine_ls_shift/su_max 0.001138
_refine_ls_structure_factor_coef Fsqd
_refine_ls_weighting_details
;
 Method, part 1, Chebychev polynomial, (Watkin, 1994, Prince, 1982) 
 [weight] = 1.0/[A~0~*T~0~(x)+A~1~*T~1~(x) ... +A~n-1~]*T~n-1~(x)] 
 where A~i~ are the Chebychev coefficients listed below and x= Fcalc/Fmax 
 Method = Robust Weighting (Prince, 1982) 
 W = [weight] * [1-(deltaF/6*sigmaF)^2^]^2^ 
 A~i~ are: 
 0.305E+04 0.423E+04 0.288E+04 0.169E+04 106. 
;
_refine_ls_weighting_scheme calc
_refine_ls_wR_factor_all 0.1016
_refine_ls_wR_factor_gt 0.0927
_refine_ls_wR_factor_ref 0.0927
_reflns_limit_h_max 14
_reflns_limit_h_min -15
_reflns_limit_k_max 16
_reflns_limit_k_min -16
_reflns_limit_l_max 28
_reflns_limit_l_min 0
_reflns_number_gt 7128
_reflns_number_total 12117
_reflns_threshold_expression I>3.00u(I)
_cod_data_source_file ic7004997-file001_1.cif
_cod_data_source_block Compound_1
_cod_depositor_comments
;
The following automatic conversions were performed:
'_symmetry_cell_setting' value 'Triclinic' changed to 'triclinic'
according to '/home/saulius/struct/CIF-dictionaries/cif_core.dic'
dictionary named 'cif_core.dic' version 2.4.1 from 2010-06-29.

Automatic conversion script
Id: cif_fix_enum 1527 2010-12-29 10:47:43Z saulius 
;
_cod_original_sg_symbol_H-M 'P -1 '
_cod_original_formula_sum ' C18 H40 Mo8 N6 O26 '
_cod_database_code 4308302

loop_
_symmetry_equiv_pos_as_xyz
x,y,z
-x,-y,-z

loop_
_atom_site_label
_atom_site_type_symbol
_atom_site_fract_x
_atom_site_fract_y
_atom_site_fract_z
_atom_site_U_iso_or_equiv
_atom_site_occupancy
_atom_site_adp_type
_atom_site_refinement_flags_posn
_atom_site_refinement_flags_adp
_atom_site_refinement_flags_occupancy
_atom_site_disorder_assembly
_atom_site_disorder_group
_atom_site_attached_hydrogens
Mo1 Mo 0.29916(5) 0.33626(4) 0.57102(2) 0.0107 1.0000 Uani . . . . . .
Mo2 Mo 0.19566(5) 0.47927(4) 0.71541(2) 0.0104 1.0000 Uani . . . . . .
Mo3 Mo 0.50285(5) 0.22604(4) 0.69307(2) 0.0108 1.0000 Uani . . . . . .
Mo4 Mo 0.38876(5) 0.36210(4) 0.83166(2) 0.0102 1.0000 Uani . . . . . .
Mo5 Mo 0.14236(5) 0.13769(4) 0.67020(2) 0.0093 1.0000 Uani . . . . . .
Mo6 Mo 0.02530(5) 0.27865(4) 0.80630(2) 0.0104 1.0000 Uani . . . . . .
Mo7 Mo 0.34422(5) 0.02229(4) 0.78489(2) 0.0108 1.0000 Uani . . . . . .
Mo8 Mo 0.22546(5) 0.16020(4) 0.92371(2) 0.0116 1.0000 Uani . . . . . .
O1 O 0.2406(5) 0.3088(4) 0.4721(2) 0.0192 1.0000 Uani . . . . . .
O2 O 0.4329(4) 0.4713(4) 0.5991(2) 0.0146 1.0000 Uani . . . . . .
O3 O 0.1612(4) 0.4180(4) 0.6053(2) 0.0130 1.0000 Uani . . . . . .
O4 O 0.4067(4) 0.2131(4) 0.5878(2) 0.0137 1.0000 Uani . . . . . .
O5 O 0.1377(4) 0.1668(4) 0.5775(2) 0.0136 1.0000 Uani . . . . . .
O6 O 0.3235(4) 0.3260(4) 0.7091(2) 0.0127 1.0000 Uani . . . . . .
O7 O 0.3384(4) 0.6043(4) 0.7381(2) 0.0161 1.0000 Uani . . . . . .
O8 O 0.0593(4) 0.5495(4) 0.7188(2) 0.0175 1.0000 Uani . . . . . .
O9 O 0.2252(4) 0.4340(4) 0.8183(2) 0.0131 1.0000 Uani . . . . . .
O10 O 0.0469(4) 0.2739(4) 0.6999(2) 0.0111 1.0000 Uani . . . . . .
O11 O 0.5968(4) 0.1132(4) 0.6790(2) 0.0171 1.0000 Uani . . . . . .
O12 O 0.6190(4) 0.3718(4) 0.7142(2) 0.0153 1.0000 Uani . . . . . .
O13 O 0.3068(4) 0.0686(4) 0.6819(2) 0.0121 1.0000 Uani . . . . . .
O14 O 0.4855(4) 0.2278(4) 0.8009(2) 0.0136 1.0000 Uani . . . . . .
O15 O 0.5185(4) 0.4953(4) 0.8512(2) 0.0149 1.0000 Uani . . . . . .
O16 O 0.3901(4) 0.3306(4) 0.9234(2) 0.0134 1.0000 Uani . . . . . .
O17 O 0.2081(4) 0.1748(4) 0.7926(2) 0.0120 1.0000 Uani . . . . . .
O18 O 0.0134(4) 0.0031(4) 0.6527(2) 0.0134 1.0000 Uani . . . . . .
O19 O -0.0667(4) 0.3932(4) 0.8176(2) 0.0162 1.0000 Uani . . . . . .
O20 O -0.0942(4) 0.1349(4) 0.7850(2) 0.0144 1.0000 Uani . . . . . .
O21 O 0.1195(4) 0.2880(4) 0.9107(2) 0.0140 1.0000 Uani . . . . . .
O22 O 0.4847(4) -0.0423(4) 0.7819(2) 0.0153 1.0000 Uani . . . . . .
O23 O 0.2051(4) -0.1070(4) 0.7591(2) 0.0160 1.0000 Uani . . . . . .
O24 O 0.3694(4) 0.0798(4) 0.8938(2) 0.0136 1.0000 Uani . . . . . .
O25 O 0.0899(4) 0.0257(4) 0.8907(2) 0.0166 1.0000 Uani . . . . . .
O26 O 0.2763(5) 0.1809(4) 1.0217(2) 0.0181 1.0000 Uani . . . . . .
N1 N -0.3367(5) 0.6537(5) 0.7272(3) 0.0149 1.0000 Uani . . . . . .
N2 N -0.1583(5) 0.8634(5) 0.7607(3) 0.0150 1.0000 Uani . . . . . .
N3 N 0.1062(5) 0.7437(5) 0.9493(3) 0.0173 1.0000 Uani . . . . . .
N4 N 0.3450(5) 0.7528(5) 1.0309(3) 0.0188 1.0000 Uani . . . . . .
N5 N 0.1214(5) 0.7433(5) 0.4649(3) 0.0174 1.0000 Uani . . . . . .
N6 N 0.3682(5) 0.7613(5) 0.5397(3) 0.0150 1.0000 Uani . . . . . .
C1 C -0.3916(6) 0.7430(6) 0.6813(3) 0.0183 1.0000 Uani . . . . . .
C2 C -0.2712(7) 0.8596(6) 0.6917(3) 0.0201 1.0000 Uani . . . . . .
C3 C -0.2080(6) 0.6290(6) 0.7083(3) 0.0191 1.0000 Uani . . . . . .
C4 C -0.0906(7) 0.7534(6) 0.7432(4) 0.0223 1.0000 Uani . . . . . .
C5 C -0.3065(7) 0.7152(6) 0.8124(3) 0.0207 1.0000 Uani . . . . . .
C6 C -0.2187(7) 0.8534(6) 0.8283(3) 0.0202 1.0000 Uani . . . . . .
C7 C 0.2078(7) 0.7571(6) 0.9037(3) 0.0209 1.0000 Uani . . . . . .
C8 C 0.3552(7) 0.7597(7) 0.9515(4) 0.0233 1.0000 Uani . . . . . .
C9 C 0.1066(7) 0.6252(6) 0.9764(4) 0.0234 1.0000 Uani . . . . . .
C10 C 0.2487(8) 0.6291(7) 1.0287(4) 0.0256 1.0000 Uani . . . . . .
C11 C 0.1454(6) 0.8530(6) 1.0176(3) 0.0164 1.0000 Uani . . . . . .
C12 C 0.2951(7) 0.8651(7) 1.0680(3) 0.0216 1.0000 Uani . . . . . .
C13 C 0.2099(7) 0.8696(6) 0.4649(4) 0.0208 1.0000 Uani . . . . . .
C14 C 0.3588(6) 0.8787(6) 0.5129(3) 0.0175 1.0000 Uani . . . . . .
C15 C 0.1729(6) 0.6339(6) 0.4261(3) 0.0203 1.0000 Uani . . . . . .
C16 C 0.3253(6) 0.6494(5) 0.4719(3) 0.0158 1.0000 Uani . . . . . .
C17 C 0.1235(7) 0.7372(7) 0.5468(3) 0.0226 1.0000 Uani . . . . . .
C18 C 0.2745(6) 0.7430(6) 0.5893(3) 0.0186 1.0000 Uani . . . . . .
H1 H -0.4078(5) 0.5691(5) 0.7136(3) 0.0165 1.0000 Uiso R . . . . .
H2 H -0.0858(5) 0.9463(5) 0.7739(3) 0.0167 1.0000 Uiso R . . . . .
H3 H -0.4293(6) 0.6965(6) 0.6250(3) 0.0213 1.0000 Uiso R . . . . .
H4 H -0.4683(6) 0.7728(6) 0.7008(3) 0.0213 1.0000 Uiso R . . . . .
H5 H -0.3045(7) 0.9417(6) 0.7002(3) 0.0226 1.0000 Uiso R . . . . .
H6 H -0.2365(7) 0.8509(6) 0.6439(3) 0.0226 1.0000 Uiso R . . . . .
H7 H -0.2245(6) 0.6029(6) 0.6503(3) 0.0226 1.0000 Uiso R . . . . .
H8 H -0.1810(6) 0.5568(6) 0.7306(3) 0.0226 1.0000 Uiso R . . . . .
H9 H -0.0356(7) 0.7677(6) 0.7052(4) 0.0253 1.0000 Uiso R . . . . .
H10 H -0.0277(7) 0.7465(6) 0.7922(4) 0.0253 1.0000 Uiso R . . . . .
H11 H -0.2549(7) 0.6648(6) 0.8438(3) 0.0259 1.0000 Uiso R . . . . .
H12 H -0.3965(7) 0.7177(6) 0.8271(3) 0.0259 1.0000 Uiso R . . . . .
H13 H -0.2775(7) 0.9184(6) 0.8340(3) 0.0240 1.0000 Uiso R . . . . .
H14 H -0.1411(7) 0.8749(6) 0.8773(3) 0.0240 1.0000 Uiso R . . . . .
H15 H 0.4412(5) 0.7564(5) 1.0630(3) 0.0235 1.0000 Uiso R . . . . .
H16 H 0.2096(7) 0.8394(6) 0.8864(3) 0.0226 1.0000 Uiso R . . . . .
H17 H 0.1769(7) 0.6824(6) 0.8563(3) 0.0226 1.0000 Uiso R . . . . .
H18 H 0.3883(7) 0.6833(7) 0.9274(4) 0.0277 1.0000 Uiso R . . . . .
H19 H 0.4237(7) 0.8408(7) 0.9540(4) 0.0277 1.0000 Uiso R . . . . .
H20 H 0.0804(7) 0.5498(6) 0.9301(4) 0.0286 1.0000 Uiso R . . . . .
H21 H 0.0343(7) 0.6147(6) 1.0063(4) 0.0286 1.0000 Uiso R . . . . .
H22 H 0.2417(8) 0.6263(7) 1.0828(4) 0.0301 1.0000 Uiso R . . . . .
H23 H 0.2841(8) 0.5532(7) 1.0073(4) 0.0301 1.0000 Uiso R . . . . .
H24 H 0.0781(6) 0.8383(6) 1.0501(3) 0.0179 1.0000 Uiso R . . . . .
H25 H 0.1402(6) 0.9338(6) 1.0007(3) 0.0179 1.0000 Uiso R . . . . .
H26 H 0.3580(7) 0.9492(7) 1.0685(3) 0.0254 1.0000 Uiso R . . . . .
H27 H 0.2950(7) 0.8638(7) 1.1226(3) 0.0254 1.0000 Uiso R . . . . .
H28 H 0.0218(5) 0.7348(5) 0.4346(3) 0.0194 1.0000 Uiso R . . . . .
H29 H 0.2093(7) 0.8728(6) 0.4102(4) 0.0247 1.0000 Uiso R . . . . .
H30 H 0.1728(7) 0.9423(6) 0.4887(4) 0.0247 1.0000 Uiso R . . . . .
H31 H 0.3863(6) 0.9546(6) 0.5593(3) 0.0207 1.0000 Uiso R . . . . .
H32 H 0.4252(6) 0.8922(6) 0.4800(3) 0.0207 1.0000 Uiso R . . . . .
H33 H 0.1140(6) 0.5489(6) 0.4274(3) 0.0225 1.0000 Uiso R . . . . .
H34 H 0.1665(6) 0.6353(6) 0.3709(3) 0.0225 1.0000 Uiso R . . . . .
H35 H 0.3872(6) 0.6627(5) 0.4365(3) 0.0176 1.0000 Uiso R . . . . .
H36 H 0.3350(6) 0.5695(5) 0.4897(3) 0.0176 1.0000 Uiso R . . . . .
H37 H 0.0595(7) 0.6541(7) 0.5465(3) 0.0270 1.0000 Uiso R . . . . .
H38 H 0.0911(7) 0.8115(7) 0.5727(3) 0.0270 1.0000 Uiso R . . . . .
H39 H 0.2786(6) 0.6602(6) 0.6056(3) 0.0225 1.0000 Uiso R . . . . .
H40 H 0.3067(6) 0.8166(6) 0.6372(3) 0.0225 1.0000 Uiso R . . . . .

loop_
_atom_site_aniso_label
_atom_site_aniso_U_11
_atom_site_aniso_U_22
_atom_site_aniso_U_33
_atom_site_aniso_U_23
_atom_site_aniso_U_13
_atom_site_aniso_U_12
Mo1 0.0101(2) 0.0109(2) 0.01156(18) 0.00307(15) 0.00443(14) 0.00153(17)
Mo2 0.0108(2) 0.0086(2) 0.01108(17) 0.00170(14) 0.00317(14) 0.00138(17)
Mo3 0.0106(2) 0.0103(2) 0.01147(17) 0.00264(14) 0.00382(14) 0.00140(17)
Mo4 0.0111(2) 0.0087(2) 0.00962(17) 0.00148(14) 0.00221(13) 0.00065(17)
Mo5 0.0078(2) 0.00880(19) 0.01038(17) 0.00086(14) 0.00286(13) 0.00071(16)
Mo6 0.0096(2) 0.0100(2) 0.01115(17) 0.00138(14) 0.00381(14) 0.00118(17)
Mo7 0.0128(2) 0.0090(2) 0.01007(17) 0.00207(14) 0.00265(14) 0.00184(17)
Mo8 0.0133(2) 0.0109(2) 0.01037(18) 0.00247(14) 0.00351(14) 0.00179(17)
O1 0.022(2) 0.023(2) 0.0141(17) 0.0060(15) 0.0054(14) 0.0049(18)
O2 0.0123(19) 0.0147(19) 0.0171(17) 0.0039(14) 0.0053(13) 0.0027(16)
O3 0.0117(19) 0.0143(18) 0.0123(15) 0.0031(13) 0.0038(12) 0.0009(15)
O4 0.0135(19) 0.0116(18) 0.0158(16) 0.0033(13) 0.0052(13) 0.0010(15)
O5 0.0135(19) 0.0124(18) 0.0121(15) 0.0024(13) 0.0005(12) 0.0001(15)
O6 0.0144(19) 0.0097(17) 0.0144(16) 0.0027(13) 0.0055(13) 0.0019(15)
O7 0.014(2) 0.016(2) 0.0156(17) 0.0047(14) 0.0009(13) -0.0003(16)
O8 0.020(2) 0.016(2) 0.0161(17) 0.0021(14) 0.0034(14) 0.0073(17)
O9 0.0153(19) 0.0124(18) 0.0114(15) 0.0008(13) 0.0043(13) 0.0042(15)
O10 0.0078(17) 0.0118(17) 0.0130(15) 0.0025(13) 0.0034(12) 0.0007(14)
O11 0.018(2) 0.019(2) 0.0168(17) 0.0068(15) 0.0061(14) 0.0086(17)
O12 0.013(2) 0.0147(19) 0.0154(17) 0.0029(14) 0.0026(13) -0.0014(16)
O13 0.0125(19) 0.0095(17) 0.0127(16) 0.0014(13) 0.0033(12) 0.0005(15)
O14 0.0122(19) 0.0140(19) 0.0129(16) 0.0021(13) 0.0027(13) 0.0012(15)
O15 0.0110(19) 0.0126(18) 0.0165(17) 0.0016(14) 0.0005(13) -0.0022(15)
O16 0.0134(19) 0.0127(18) 0.0112(15) 0.0009(13) 0.0017(12) -0.0001(15)
O17 0.0128(19) 0.0116(17) 0.0115(15) 0.0034(13) 0.0034(12) 0.0020(15)
O18 0.0113(18) 0.0118(18) 0.0161(17) 0.0021(13) 0.0047(13) 0.0008(15)
O19 0.0141(19) 0.0156(19) 0.0182(17) 0.0020(14) 0.0038(14) 0.0049(16)
O20 0.015(2) 0.0119(18) 0.0150(16) 0.0026(13) 0.0052(13) 0.0006(16)
O21 0.0142(19) 0.0128(18) 0.0116(15) -0.0005(13) 0.0005(12) 0.0020(15)
O22 0.0141(19) 0.0151(19) 0.0171(17) 0.0032(14) 0.0037(13) 0.0055(16)
O23 0.017(2) 0.0135(19) 0.0148(17) 0.0033(14) 0.0024(14) 0.0008(16)
O24 0.016(2) 0.0117(18) 0.0124(16) 0.0032(13) 0.0022(13) 0.0033(15)
O25 0.015(2) 0.017(2) 0.0174(18) 0.0059(15) 0.0041(14) -0.0003(17)
O26 0.023(2) 0.019(2) 0.0111(16) 0.0035(14) 0.0031(14) 0.0042(18)
N1 0.012(2) 0.013(2) 0.017(2) 0.0015(16) 0.0020(15) 0.0008(18)
N2 0.009(2) 0.013(2) 0.020(2) 0.0023(16) 0.0037(15) -0.0024(18)
N3 0.016(2) 0.017(2) 0.017(2) 0.0024(17) 0.0029(16) 0.002(2)
N4 0.018(3) 0.016(2) 0.020(2) 0.0034(17) 0.0036(17) 0.003(2)
N5 0.018(2) 0.016(2) 0.016(2) 0.0015(16) 0.0067(16) 0.0012(19)
N6 0.014(2) 0.014(2) 0.0155(19) 0.0034(16) 0.0022(15) 0.0013(18)
C1 0.020(3) 0.017(3) 0.015(2) 0.0012(19) 0.0008(18) 0.005(2)
C2 0.022(3) 0.018(3) 0.018(2) 0.003(2) 0.0010(19) 0.004(2)
C3 0.019(3) 0.013(3) 0.024(3) 0.000(2) 0.009(2) 0.002(2)
C4 0.020(3) 0.014(3) 0.028(3) 0.001(2) 0.002(2) 0.001(2)
C5 0.026(3) 0.020(3) 0.013(2) 0.0004(19) 0.008(2) -0.003(2)
C6 0.023(3) 0.016(3) 0.017(2) -0.0003(19) 0.009(2) -0.004(2)
C7 0.029(3) 0.020(3) 0.015(2) 0.003(2) 0.006(2) 0.009(3)
C8 0.022(3) 0.030(3) 0.021(3) 0.007(2) 0.012(2) 0.007(3)
C9 0.024(3) 0.011(3) 0.029(3) 0.003(2) 0.004(2) -0.005(2)
C10 0.033(4) 0.019(3) 0.023(3) 0.009(2) 0.004(2) 0.004(3)
C11 0.016(3) 0.017(3) 0.016(2) 0.0018(19) 0.0048(18) 0.007(2)
C12 0.020(3) 0.023(3) 0.016(2) -0.002(2) -0.0012(19) 0.006(2)
C13 0.020(3) 0.020(3) 0.024(3) 0.008(2) 0.008(2) 0.004(2)
C14 0.016(3) 0.011(2) 0.024(3) 0.0014(19) 0.007(2) 0.000(2)
C15 0.013(3) 0.020(3) 0.021(3) -0.006(2) 0.0004(19) 0.006(2)
C16 0.019(3) 0.012(2) 0.016(2) 0.0026(18) 0.0056(18) 0.003(2)
C17 0.020(3) 0.028(3) 0.021(3) 0.006(2) 0.011(2) 0.003(3)
C18 0.018(3) 0.021(3) 0.013(2) 0.0003(19) 0.0039(18) 0.002(2)

loop_
_atom_type_symbol
_atom_type_scat_dispersion_real
_atom_type_scat_dispersion_imag
_atom_type_scat_Cromer_Mann_a1
_atom_type_scat_Cromer_Mann_b1
_atom_type_scat_Cromer_Mann_a2
_atom_type_scat_Cromer_Mann_b2
_atom_type_scat_Cromer_Mann_a3
_atom_type_scat_Cromer_Mann_b3
_atom_type_scat_Cromer_Mann_a4
_atom_type_scat_Cromer_Mann_b4
_atom_type_scat_Cromer_Mann_c
_atom_type_scat_source
'Mo  ' -1.6832 0.6857 3.7025 0.2772 17.2356 1.0958 12.8876 11.0040 3.7429 61.6584 4.3875 International_Tables_Vol_IV_Table_2.2B
'O   ' 0.0106 0.0060 3.0485 13.2771 2.2868 5.7011 1.5463 0.3239 0.8670 32.9089 0.2508 International_Tables_Vol_IV_Table_2.2B
'C   ' 0.0033 0.0016 2.3100 20.8439 1.0200 10.2075 1.5886 0.5687 0.8650 51.6512 0.2156 International_Tables_Vol_IV_Table_2.2B
'N   ' 0.0061 0.0033 12.2126 0.0057 3.1322 9.8933 2.0125 28.9975 1.1663 0.5826 -11.5290 International_Tables_Vol_IV_Table_2.2B
'H   ' 0.0000 0.0000 0.4930 10.5109 0.3229 26.1257 0.1402 3.1424 0.0408 57.7998 0.0030 International_Tables_Vol_IV_Table_2.2B

loop_
_geom_angle_atom_site_label_1
_geom_angle_site_symmetry_1
_geom_angle_atom_site_label_2
_geom_angle_site_symmetry_2
_geom_angle_atom_site_label_3
_geom_angle_site_symmetry_3
_geom_angle
_geom_angle_publ_flag
Mo2 . Mo1 . Mo3 . 88.714(15) yes
Mo2 . Mo1 . O1 . 133.25(14) yes
Mo3 . Mo1 . O1 . 136.90(15) yes
Mo2 . Mo1 . O2 . 84.80(13) yes
Mo3 . Mo1 . O2 . 84.88(13) yes
O1 . Mo1 . O2 . 105.2(2) yes
Mo2 . Mo1 . O3 . 31.87(11) yes
Mo3 . Mo1 . O3 . 118.93(11) yes
O1 . Mo1 . O3 . 101.54(18) yes
O2 . Mo1 . O3 . 97.26(17) yes
Mo2 . Mo1 . O4 . 118.43(12) yes
Mo3 . Mo1 . O4 . 31.67(12) yes
O1 . Mo1 . O4 . 105.41(19) yes
O2 . Mo1 . O4 . 98.09(18) yes
O3 . Mo1 . O4 . 144.08(16) yes
Mo2 . Mo1 . O5 . 80.79(10) yes
Mo3 . Mo1 . O5 . 82.10(10) yes
O1 . Mo1 . O5 . 93.98(18) yes
O2 . Mo1 . O5 . 160.73(16) yes
O3 . Mo1 . O5 . 76.95(16) yes
Mo2 . Mo1 . O6 . 44.47(9) yes
Mo3 . Mo1 . O6 . 45.48(9) yes
O1 . Mo1 . O6 . 163.47(19) yes
O2 . Mo1 . O6 . 91.13(16) yes
O3 . Mo1 . O6 . 73.45(14) yes
O4 . Mo1 . O5 . 77.90(16) yes
O4 . Mo1 . O6 . 73.96(14) yes
O5 . Mo1 . O6 . 69.62(13) yes
Mo1 . Mo2 . Mo4 . 90.450(15) yes
Mo1 . Mo2 . O3 . 32.40(11) yes
Mo4 . Mo2 . O3 . 120.79(12) yes
Mo1 . Mo2 . O6 . 49.74(9) yes
Mo4 . Mo2 . O6 . 41.77(9) yes
O3 . Mo2 . O6 . 79.02(15) yes
Mo1 . Mo2 . O7 . 89.43(14) yes
Mo4 . Mo2 . O7 . 84.63(13) yes
O3 . Mo2 . O7 . 102.50(18) yes
O6 . Mo2 . O7 . 93.36(17) yes
Mo1 . Mo2 . O8 . 132.40(13) yes
Mo4 . Mo2 . O8 . 135.05(14) yes
O3 . Mo2 . O8 . 100.07(18) yes
O6 . Mo2 . O8 . 160.92(18) yes
O7 . Mo2 . O8 . 105.4(2) yes
Mo1 . Mo2 . O9 . 123.52(10) yes
Mo4 . Mo2 . O9 . 35.97(11) yes
O3 . Mo2 . O9 . 146.55(16) yes
O6 . Mo2 . O9 . 73.91(14) yes
O7 . Mo2 . O9 . 98.38(18) yes
Mo1 . Mo2 . O10 . 85.80(9) yes
Mo4 . Mo2 . O10 . 79.06(9) yes
O3 . Mo2 . O10 . 81.94(15) yes
O6 . Mo2 . O10 . 71.14(13) yes
O7 . Mo2 . O10 . 162.96(16) yes
O8 . Mo2 . O9 . 99.20(17) yes
O8 . Mo2 . O10 . 89.82(18) yes
O9 . Mo2 . O10 . 71.04(15) yes
Mo1 . Mo3 . Mo4 . 89.925(15) yes
Mo1 . Mo3 . O4 . 31.55(11) yes
Mo4 . Mo3 . O4 . 119.16(12) yes
Mo1 . Mo3 . O6 . 49.91(9) yes
Mo4 . Mo3 . O6 . 41.05(9) yes
O4 . Mo3 . O6 . 78.10(15) yes
Mo1 . Mo3 . O11 . 131.61(13) yes
Mo4 . Mo3 . O11 . 136.95(13) yes
O4 . Mo3 . O11 . 100.31(18) yes
O6 . Mo3 . O11 . 162.89(18) yes
Mo1 . Mo3 . O12 . 86.79(13) yes
Mo4 . Mo3 . O12 . 84.75(13) yes
O4 . Mo3 . O12 . 100.60(18) yes
O6 . Mo3 . O12 . 91.60(17) yes
O11 . Mo3 . O12 . 105.4(2) yes
Mo1 . Mo3 . O13 . 86.04(9) yes
Mo4 . Mo3 . O13 . 79.07(9) yes
O4 . Mo3 . O13 . 81.34(15) yes
O6 . Mo3 . O13 . 71.45(14) yes
O11 . Mo3 . O13 . 91.45(18) yes
Mo1 . Mo3 . O14 . 123.19(11) yes
Mo4 . Mo3 . O14 . 35.42(11) yes
O4 . Mo3 . O14 . 146.04(16) yes
O6 . Mo3 . O14 . 73.33(14) yes
O11 . Mo3 . O14 . 101.61(17) yes
O12 . Mo3 . O13 . 162.29(16) yes
O12 . Mo3 . O14 . 98.19(18) yes
O13 . Mo3 . O14 . 72.52(15) yes
Mo2 . Mo4 . Mo3 . 90.858(15) yes
Mo2 . Mo4 . O6 . 46.20(10) yes
Mo3 . Mo4 . O6 . 46.27(10) yes
Mo2 . Mo4 . O9 . 37.12(11) yes
Mo3 . Mo4 . O9 . 125.41(11) yes
O6 . Mo4 . O9 . 79.15(15) yes
Mo2 . Mo4 . O14 . 125.32(11) yes
Mo3 . Mo4 . O14 . 36.33(11) yes
O6 . Mo4 . O14 . 79.13(15) yes
O9 . Mo4 . O14 . 151.33(16) yes
Mo2 . Mo4 . O15 . 89.87(14) yes
Mo3 . Mo4 . O15 . 89.94(13) yes
O6 . Mo4 . O15 . 99.57(17) yes
O9 . Mo4 . O15 . 101.79(19) yes
O14 . Mo4 . O15 . 100.08(18) yes
Mo2 . Mo4 . O16 . 134.78(13) yes
Mo3 . Mo4 . O16 . 130.88(13) yes
O6 . Mo4 . O16 . 155.85(17) yes
O9 . Mo4 . O16 . 97.66(17) yes
O14 . Mo4 . O16 . 94.57(17) yes
Mo2 . Mo4 . O17 . 87.26(9) yes
Mo3 . Mo4 . O17 . 85.79(9) yes
O6 . Mo4 . O17 . 75.34(14) yes
O9 . Mo4 . O17 . 78.42(15) yes
O14 . Mo4 . O17 . 78.15(15) yes
O15 . Mo4 . O16 . 104.50(19) yes
O15 . Mo4 . O17 . 174.81(16) yes
O16 . Mo4 . O17 . 80.56(16) yes
Mo6 . Mo5 . Mo7 . 93.487(15) yes
Mo6 . Mo5 . O5 . 129.47(13) yes
Mo7 . Mo5 . O5 . 133.69(13) yes
Mo6 . Mo5 . O6 . 85.49(9) yes
Mo7 . Mo5 . O6 . 86.32(9) yes
O5 . Mo5 . O6 . 81.55(16) yes
Mo6 . Mo5 . O10 . 35.72(11) yes
Mo7 . Mo5 . O10 . 126.84(11) yes
O5 . Mo5 . O10 . 93.75(16) yes
O6 . Mo5 . O10 . 77.46(15) yes
Mo6 . Mo5 . O13 . 127.45(11) yes
Mo7 . Mo5 . O13 . 36.75(11) yes
O5 . Mo5 . O13 . 96.93(17) yes
O6 . Mo5 . O13 . 77.67(15) yes
O10 . Mo5 . O13 . 151.10(16) yes
Mo6 . Mo5 . O17 . 47.47(10) yes
Mo7 . Mo5 . O17 . 47.29(10) yes
O5 . Mo5 . O17 . 156.66(17) yes
O6 . Mo5 . O17 . 75.19(14) yes
O10 . Mo5 . O17 . 79.57(14) yes
Mo6 . Mo5 . O18 . 89.77(12) yes
Mo7 . Mo5 . O18 . 89.83(13) yes
O5 . Mo5 . O18 . 104.70(18) yes
O6 . Mo5 . O18 . 173.70(16) yes
O10 . Mo5 . O18 . 101.00(17) yes
O13 . Mo5 . O17 . 80.04(15) yes
O13 . Mo5 . O18 . 102.10(18) yes
O17 . Mo5 . O18 . 98.54(17) yes
Mo5 . Mo6 . Mo8 . 87.186(15) yes
Mo5 . Mo6 . O9 . 78.95(9) yes
Mo8 . Mo6 . O9 . 85.87(9) yes
Mo5 . Mo6 . O10 . 35.22(10) yes
Mo8 . Mo6 . O10 . 120.40(10) yes
O9 . Mo6 . O10 . 72.43(14) yes
Mo5 . Mo6 . O17 . 40.92(9) yes
Mo8 . Mo6 . O17 . 47.53(9) yes
O9 . Mo6 . O17 . 70.96(13) yes
O10 . Mo6 . O17 . 72.88(13) yes
Mo5 . Mo6 . O19 . 136.45(14) yes
Mo8 . Mo6 . O19 . 134.80(14) yes
O9 . Mo6 . O19 . 91.32(18) yes
O10 . Mo6 . O19 . 101.33(17) yes
O17 . Mo6 . O19 . 162.25(18) yes
Mo5 . Mo6 . O20 . 85.13(13) yes
Mo8 . Mo6 . O20 . 86.59(13) yes
O9 . Mo6 . O20 . 162.69(16) yes
O10 . Mo6 . O20 . 98.24(17) yes
O17 . Mo6 . O20 . 92.52(17) yes
Mo5 . Mo6 . O21 . 117.57(12) yes
Mo8 . Mo6 . O21 . 32.52(11) yes
O9 . Mo6 . O21 . 81.56(16) yes
O10 . Mo6 . O21 . 144.91(16) yes
O17 . Mo6 . O21 . 76.65(14) yes
O19 . Mo6 . O20 . 105.0(2) yes
O19 . Mo6 . O21 . 102.44(18) yes
O20 . Mo6 . O21 . 100.09(19) yes
Mo5 . Mo7 . Mo8 . 87.264(15) yes
Mo5 . Mo7 . O13 . 35.28(11) yes
Mo8 . Mo7 . O13 . 120.25(10) yes
Mo5 . Mo7 . O14 . 79.13(9) yes
Mo8 . Mo7 . O14 . 86.01(9) yes
O13 . Mo7 . O14 . 71.77(14) yes
Mo5 . Mo7 . O17 . 41.36(9) yes
Mo8 . Mo7 . O17 . 47.19(9) yes
O13 . Mo7 . O17 . 73.08(14) yes
O14 . Mo7 . O17 . 71.11(14) yes
Mo5 . Mo7 . O22 . 135.89(13) yes
Mo8 . Mo7 . O22 . 134.64(13) yes
O13 . Mo7 . O22 . 100.67(17) yes
O14 . Mo7 . O22 . 89.32(17) yes
O17 . Mo7 . O22 . 160.43(18) yes
Mo5 . Mo7 . O23 . 83.97(14) yes
Mo8 . Mo7 . O23 . 90.09(14) yes
O13 . Mo7 . O23 . 96.04(17) yes
O14 . Mo7 . O23 . 162.81(17) yes
O17 . Mo7 . O23 . 94.04(17) yes
Mo5 . Mo7 . O24 . 118.67(11) yes
Mo8 . Mo7 . O24 . 32.91(11) yes
O13 . Mo7 . O24 . 146.12(16) yes
O14 . Mo7 . O24 . 83.41(15) yes
O17 . Mo7 . O24 . 77.34(14) yes
O22 . Mo7 . O23 . 105.2(2) yes
O22 . Mo7 . O24 . 101.74(17) yes
O23 . Mo7 . O24 . 102.20(18) yes
Mo6 . Mo8 . Mo7 . 92.054(15) yes
Mo6 . Mo8 . O16 . 83.12(10) yes
Mo7 . Mo8 . O16 . 80.89(9) yes
Mo6 . Mo8 . O17 . 47.05(9) yes
Mo7 . Mo8 . O17 . 46.01(9) yes
O16 . Mo8 . O17 . 70.70(13) yes
Mo6 . Mo8 . O21 . 32.06(11) yes
Mo7 . Mo8 . O21 . 121.75(11) yes
O16 . Mo8 . O21 . 78.15(16) yes
O17 . Mo8 . O21 . 75.77(14) yes
Mo6 . Mo8 . O24 . 122.26(11) yes
Mo7 . Mo8 . O24 . 31.86(11) yes
O16 . Mo8 . O24 . 76.95(16) yes
O17 . Mo8 . O24 . 75.21(14) yes
O21 . Mo8 . O24 . 146.60(17) yes
Mo6 . Mo8 . O25 . 83.93(14) yes
Mo7 . Mo8 . O25 . 85.09(14) yes
O16 . Mo8 . O25 . 160.51(16) yes
O17 . Mo8 . O25 . 89.82(16) yes
O21 . Mo8 . O25 . 98.13(19) yes
Mo6 . Mo8 . O26 . 135.42(14) yes
Mo7 . Mo8 . O26 . 131.67(14) yes
O16 . Mo8 . O26 . 94.37(18) yes
O17 . Mo8 . O26 . 164.93(19) yes
O21 . Mo8 . O26 . 103.74(18) yes
O24 . Mo8 . O25 . 97.95(18) yes
O24 . Mo8 . O26 . 100.03(18) yes
O25 . Mo8 . O26 . 105.1(2) yes
Mo1 . O3 . Mo2 . 115.73(19) yes
Mo1 . O4 . Mo3 . 116.77(19) yes
Mo1 . O5 . Mo5 . 117.59(19) yes
Mo1 . O6 . Mo2 . 85.79(13) yes
Mo1 . O6 . Mo3 . 84.61(12) yes
Mo2 . O6 . Mo3 . 160.6(2) yes
Mo1 . O6 . Mo4 . 164.4(2) yes
Mo2 . O6 . Mo4 . 92.03(14) yes
Mo3 . O6 . Mo4 . 92.68(14) yes
Mo1 . O6 . Mo5 . 91.14(13) yes
Mo2 . O6 . Mo5 . 99.73(15) yes
Mo3 . O6 . Mo5 . 97.32(14) yes
Mo4 . O6 . Mo5 . 104.48(16) yes
Mo2 . O9 . Mo4 . 106.91(17) yes
Mo2 . O9 . Mo6 . 104.76(16) yes
Mo4 . O9 . Mo6 . 111.19(18) yes
Mo2 . O10 . Mo5 . 109.24(16) yes
Mo2 . O10 . Mo6 . 103.23(15) yes
Mo5 . O10 . Mo6 . 109.07(17) yes
Mo3 . O13 . Mo5 . 111.08(17) yes
Mo3 . O13 . Mo7 . 103.95(16) yes
Mo5 . O13 . Mo7 . 107.97(17) yes
Mo3 . O14 . Mo4 . 108.25(18) yes
Mo3 . O14 . Mo7 . 102.88(16) yes
Mo4 . O14 . Mo7 . 110.19(18) yes
Mo4 . O16 . Mo8 . 116.06(19) yes
Mo4 . O17 . Mo5 . 104.99(16) yes
Mo4 . O17 . Mo6 . 97.00(14) yes
Mo5 . O17 . Mo6 . 91.61(14) yes
Mo4 . O17 . Mo7 . 98.10(14) yes
Mo5 . O17 . Mo7 . 91.35(13) yes
Mo6 . O17 . Mo7 . 163.3(2) yes
Mo4 . O17 . Mo8 . 92.58(13) yes
Mo5 . O17 . Mo8 . 162.4(2) yes
Mo6 . O17 . Mo8 . 85.42(12) yes
Mo7 . O17 . Mo8 . 86.81(12) yes
Mo6 . O21 . Mo8 . 115.42(19) yes
Mo7 . O24 . Mo8 . 115.24(19) yes
C1 . N1 . C3 . 109.4(5) yes
C1 . N1 . C5 . 109.1(4) yes
C3 . N1 . C5 . 110.0(5) yes
C2 . N2 . C4 . 110.2(5) yes
C2 . N2 . C6 . 109.3(5) yes
C4 . N2 . C6 . 109.5(5) yes
C7 . N3 . C9 . 108.6(5) yes
C7 . N3 . C11 . 110.2(5) yes
C9 . N3 . C11 . 108.0(5) yes
C8 . N4 . C10 . 111.1(5) yes
C8 . N4 . C12 . 110.8(5) yes
C10 . N4 . C12 . 109.4(5) yes
C13 . N5 . C15 . 109.9(5) yes
C13 . N5 . C17 . 110.0(5) yes
C15 . N5 . C17 . 110.4(5) yes
C14 . N6 . C16 . 109.1(4) yes
C14 . N6 . C18 . 109.5(4) yes
C16 . N6 . C18 . 108.8(5) yes
N1 . C1 . C2 . 108.3(5) yes
N2 . C2 . C1 . 108.0(5) yes
N1 . C3 . C4 . 108.9(5) yes
N2 . C4 . C3 . 107.3(5) yes
N1 . C5 . C6 . 107.9(5) yes
N2 . C6 . C5 . 108.4(4) yes
N3 . C7 . C8 . 111.7(5) yes
N4 . C8 . C7 . 106.8(5) yes
N3 . C9 . C10 . 112.1(5) yes
N4 . C10 . C9 . 106.9(5) yes
N3 . C11 . C12 . 110.8(4) yes
N4 . C12 . C11 . 107.0(4) yes
N5 . C13 . C14 . 107.2(5) yes
N6 . C14 . C13 . 111.4(5) yes
N5 . C15 . C16 . 107.7(4) yes
N6 . C16 . C15 . 110.6(4) yes
N5 . C17 . C18 . 107.2(5) yes
N6 . C18 . C17 . 111.6(5) yes

loop_
_geom_bond_atom_site_label_1
_geom_bond_site_symmetry_1
_geom_bond_atom_site_label_2
_geom_bond_site_symmetry_2
_geom_bond_distance
_geom_bond_publ_flag
Mo1 . O1 . 1.713(4) yes
Mo1 . O2 . 1.709(4) yes
Mo1 . O3 . 1.942(4) yes
Mo1 . O4 . 1.906(4) yes
Mo1 . O5 . 2.271(4) yes
Mo1 . O6 . 2.498(4) yes
Mo2 . O3 . 1.914(4) yes
Mo2 . O6 . 2.293(4) yes
Mo2 . O7 . 1.705(4) yes
Mo2 . O8 . 1.706(4) yes
Mo2 . O9 . 2.003(4) yes
Mo2 . O10 . 2.381(4) yes
Mo3 . O4 . 1.912(4) yes
Mo3 . O6 . 2.328(4) yes
Mo3 . O11 . 1.702(4) yes
Mo3 . O12 . 1.709(4) yes
Mo3 . O13 . 2.315(4) yes
Mo3 . O14 . 2.008(4) yes
Mo4 . O6 . 2.117(4) yes
Mo4 . O9 . 1.949(4) yes
Mo4 . O14 . 1.965(4) yes
Mo4 . O15 . 1.687(4) yes
Mo4 . O16 . 1.768(4) yes
Mo4 . O17 . 2.343(4) yes
Mo5 . O5 . 1.770(4) yes
Mo5 . O6 . 2.353(4) yes
Mo5 . O10 . 1.967(4) yes
Mo5 . O13 . 1.940(4) yes
Mo5 . O17 . 2.112(4) yes
Mo5 . O18 . 1.698(4) yes
Mo6 . O9 . 2.327(4) yes
Mo6 . O10 . 1.991(4) yes
Mo6 . O17 . 2.376(4) yes
Mo6 . O19 . 1.697(4) yes
Mo6 . O20 . 1.708(4) yes
Mo6 . O21 . 1.902(4) yes
Mo7 . O13 . 2.010(4) yes
Mo7 . O14 . 2.348(4) yes
Mo7 . O17 . 2.349(4) yes
Mo7 . O22 . 1.709(4) yes
Mo7 . O23 . 1.704(4) yes
Mo7 . O24 . 1.902(4) yes
Mo8 . O16 . 2.257(4) yes
Mo8 . O17 . 2.395(4) yes
Mo8 . O21 . 1.926(4) yes
Mo8 . O24 . 1.958(4) yes
Mo8 . O25 . 1.715(4) yes
Mo8 . O26 . 1.701(4) yes
N1 . C1 . 1.504(7) yes
N1 . C3 . 1.480(7) yes
N1 . C5 . 1.501(7) yes
N2 . C2 . 1.489(7) yes
N2 . C4 . 1.501(8) yes
N2 . C6 . 1.505(7) yes
N3 . C7 . 1.465(8) yes
N3 . C9 . 1.468(8) yes
N3 . C11 . 1.464(7) yes
N4 . C8 . 1.489(8) yes
N4 . C10 . 1.498(9) yes
N4 . C12 . 1.503(8) yes
N5 . C13 . 1.497(8) yes
N5 . C15 . 1.500(7) yes
N5 . C17 . 1.501(8) yes
N6 . C14 . 1.465(8) yes
N6 . C16 . 1.473(7) yes
N6 . C18 . 1.464(7) yes
C1 . C2 . 1.540(9) yes
C3 . C4 . 1.544(9) yes
C5 . C6 . 1.535(9) yes
C7 . C8 . 1.546(9) yes
C9 . C10 . 1.530(9) yes
C11 . C12 . 1.558(8) yes
C13 . C14 . 1.544(8) yes
C15 . C16 . 1.547(8) yes
C17 . C18 . 1.539(9) yes
